data_7033215
loop_
_publ_author_name
'Sengupta, Dolan'
'Gangopadhyay, Snigdha'
'Drew, Michael G. B.'
'Gangopadhyay, Pijush Kanti'

_publ_section_title
;
 Thiohydrazide complexes of molybdenum and their relevance to reduction of
 dinitrogen to ammonia.
;
_journal_issue 3
_journal_name_full 'Dalton transactions (Cambridge, England : 2003)'
_journal_page_first 1323
_journal_page_last 1331
_journal_paper_doi 10.1039/c4dt01945h
_journal_volume 44
_journal_year 2015
_chemical_formula_sum 'C39 H36 Mo N6 O3 S3'
_chemical_formula_weight 828.86
_chemical_name_systematic
; 
 ? 
;
_space_group_IT_number 147
_symmetry_cell_setting trigonal
_symmetry_space_group_name_Hall '-P 3'
_symmetry_space_group_name_H-M 'P -3'
_atom_sites_solution_hydrogens geom
_atom_sites_solution_primary direct
_atom_sites_solution_secondary difmap
_audit_creation_method SHELXL-97
_cell_angle_alpha 90.00
_cell_angle_beta 90.00
_cell_angle_gamma 120.00
_cell_formula_units_Z 2
_cell_length_a 13.6005(5)
_cell_length_b 13.6005(5)
_cell_length_c 11.9425(3)
_cell_measurement_reflns_used 13548
_cell_measurement_temperature 150(2)
_cell_measurement_theta_max 30.00
_cell_measurement_theta_min 2.43
_cell_volume 1913.09(11)
_computing_cell_refinement 'Crysalis, Oxford Diffraction'
_computing_data_collection 'Crysalis, Oxford Diffraction'
_computing_data_reduction 'Crysalis, Oxford Diffraction'
_computing_molecular_graphics PLATON(Spek,2004)
_computing_structure_refinement 'SHELXL-97 (Sheldrick, 1997)'
_computing_structure_solution 'SHELXS-97 (Sheldrick, 1997)'
_diffrn_ambient_temperature 150(2)
_diffrn_measured_fraction_theta_full 0.999
_diffrn_measured_fraction_theta_max 0.999
_diffrn_measurement_device 'Oxford Diffaction X-Calibur System'
_diffrn_measurement_method '321 frames, counting time 10 s.'
_diffrn_radiation_monochromator graphite
_diffrn_radiation_source 'fine-focus sealed tube'
_diffrn_radiation_type MoK\a
_diffrn_radiation_wavelength 0.71073
_diffrn_reflns_av_R_equivalents 0.0794
_diffrn_reflns_av_unetI/netI 0.0722
_diffrn_reflns_limit_h_max 17
_diffrn_reflns_limit_h_min -19
_diffrn_reflns_limit_k_max 19
_diffrn_reflns_limit_k_min -18
_diffrn_reflns_limit_l_max 10
_diffrn_reflns_limit_l_min -16
_diffrn_reflns_number 13548
_diffrn_reflns_theta_full 30.00
_diffrn_reflns_theta_max 30.00
_diffrn_reflns_theta_min 2.43
_diffrn_standards_decay_% n/a
_diffrn_standards_interval_count n/a
_diffrn_standards_interval_time n/a
_diffrn_standards_number n/a
_exptl_absorpt_coefficient_mu 0.552
_exptl_absorpt_correction_T_max 1.000
_exptl_absorpt_correction_T_min 0.933
_exptl_absorpt_correction_type empirical
_exptl_absorpt_process_details 'ABSPACK, Oxford Diffraction Ltd'
_exptl_crystal_colour black
_exptl_crystal_density_diffrn 1.439
_exptl_crystal_density_method 'not measured'
_exptl_crystal_description needle
_exptl_crystal_F_000 852
_exptl_crystal_size_max 0.22
_exptl_crystal_size_mid 0.04
_exptl_crystal_size_min 0.04
_refine_diff_density_max 0.566
_refine_diff_density_min -1.428
_refine_diff_density_rms 0.095
_refine_ls_extinction_method none
_refine_ls_goodness_of_fit_ref 1.013
_refine_ls_hydrogen_treatment mixed
_refine_ls_matrix_type full
_refine_ls_number_parameters 161
_refine_ls_number_reflns 3725
_refine_ls_number_restraints 1
_refine_ls_restrained_S_all 1.013
_refine_ls_R_factor_all 0.0582
_refine_ls_R_factor_gt 0.0423
_refine_ls_shift/su_max 0.001
_refine_ls_shift/su_mean 0.000
_refine_ls_structure_factor_coef Fsqd
_refine_ls_weighting_details
;
_refine_ls_weighting_details 
  w=1/[\s^2^(Fo^2^)+(0.0365P)^2^+0.0000P] where P=(Fo^2^+2Fc^2^)/3 
;
_refine_ls_weighting_scheme calc
_refine_ls_wR_factor_gt 0.0888
_refine_ls_wR_factor_ref 0.0970
_reflns_number_gt 3026
_reflns_number_total 3725
_reflns_threshold_expression >2sigma(I)
_cod_data_source_file c4dt01945h2.cif
_cod_data_source_block IIa
_cod_depositor_comments 'Adding full bibliography for 7033215--7033217.cif.'
_cod_original_sg_symbol_H-M P-3
_cod_database_code 7033215

loop_
_symmetry_equiv_pos_as_xyz
'x, y, z'
'-y, x-y, z'
'-x+y, -x, z'
'-x, -y, -z'
'y, -x+y, -z'
'x-y, x, -z'

loop_
_atom_site_label
_atom_site_type_symbol
_atom_site_fract_x
_atom_site_fract_y
_atom_site_fract_z
_atom_site_U_iso_or_equiv
_atom_site_adp_type
_atom_site_occupancy
_atom_site_symmetry_multiplicity
_atom_site_calc_flag
_atom_site_refinement_flags
Mo1 Mo 0.6667 0.3333 0.77828(2) 0.01442(10) Uani 1 3 d S
S20 S 0.82507(5) 0.43976(5) 0.65313(4) 0.01804(13) Uani 1 1 d .
N12 N 0.90642(16) 0.48571(16) 0.85874(13) 0.0181(4) Uani 1 1 d .
O150 O 1.11176(15) 0.63622(16) 0.91241(12) 0.0278(4) Uani 1 1 d D
H150 H 1.0443(16) 0.583(2) 0.918(2) 0.039(9) Uiso 1 1 d D
N11 N 0.80151(15) 0.39911(16) 0.87925(13) 0.0174(4) Uani 1 1 d .
H11 H 0.7912 0.3681 0.9442 0.021 Uiso 1 1 calc R
C13 C 0.92702(18) 0.51709(19) 0.75199(15) 0.0158(4) Uani 1 1 d .
C14 C 1.04009(19) 0.61060(19) 0.72174(16) 0.0172(4) Uani 1 1 d .
C15 C 1.12713(19) 0.6655(2) 0.80204(16) 0.0205(5) Uani 1 1 d .
C16 C 1.2341(2) 0.7510(2) 0.77011(18) 0.0271(5) Uani 1 1 d .
H16 H 1.2907 0.7865 0.8238 0.033 Uiso 1 1 calc R
C19 C 1.0660(2) 0.6470(2) 0.60998(17) 0.0218(5) Uani 1 1 d .
H19 H 1.0098 0.6129 0.5557 0.026 Uiso 1 1 calc R
C17 C 1.2574(2) 0.7839(2) 0.65937(19) 0.0299(6) Uani 1 1 d .
H17 H 1.3297 0.8407 0.6387 0.036 Uiso 1 1 calc R
C18 C 1.1728(2) 0.7320(2) 0.57875(18) 0.0261(5) Uani 1 1 d .
H18 H 1.1881 0.7545 0.5043 0.031 Uiso 1 1 calc R
C25 C 0.8486(3) 0.0781(4) 0.8736(3) 0.0707(12) Uani 1 1 d .
H25 H 0.8253 0.0493 0.9454 0.085 Uiso 1 1 calc R
C23 C 0.8722(4) 0.0484(5) 0.6872(4) 0.0846(16) Uani 1 1 d .
H23 H 0.8656 -0.0008 0.6299 0.101 Uiso 1 1 calc R
C26 C 0.8917(4) 0.1926(4) 0.8537(4) 0.0725(13) Uani 1 1 d .
H26 H 0.8977 0.2414 0.9113 0.087 Uiso 1 1 calc R
C22 C 0.9136(4) 0.1576(6) 0.6642(4) 0.0931(18) Uani 1 1 d .
H22 H 0.9348 0.1835 0.5913 0.112 Uiso 1 1 calc R
C24 C 0.8400(3) 0.0080(3) 0.7896(4) 0.0717(12) Uani 1 1 d .
H24 H 0.8115 -0.0688 0.8037 0.086 Uiso 1 1 calc R
C21 C 0.9254(3) 0.2325(4) 0.7468(5) 0.0798(14) Uani 1 1 d .
H21 H 0.9559 0.3092 0.7307 0.096 Uiso 1 1 calc R

loop_
_atom_site_aniso_label
_atom_site_aniso_U_11
_atom_site_aniso_U_22
_atom_site_aniso_U_33
_atom_site_aniso_U_23
_atom_site_aniso_U_13
_atom_site_aniso_U_12
Mo1 0.01706(12) 0.01706(12) 0.00914(14) 0.000 0.000 0.00853(6)
S20 0.0190(3) 0.0237(3) 0.0094(2) -0.00033(18) -0.00035(18) 0.0091(2)
N12 0.0179(10) 0.0222(10) 0.0125(8) 0.0020(7) 0.0004(6) 0.0087(8)
O150 0.0236(10) 0.0339(11) 0.0148(7) 0.0041(7) -0.0049(6) 0.0061(9)
N11 0.0179(9) 0.0228(10) 0.0090(7) 0.0049(7) 0.0005(6) 0.0083(8)
C13 0.0179(11) 0.0199(11) 0.0111(8) 0.0005(7) 0.0005(7) 0.0107(9)
C14 0.0180(11) 0.0203(11) 0.0152(9) -0.0007(8) 0.0004(8) 0.0110(10)
C15 0.0208(12) 0.0269(12) 0.0154(9) 0.0026(8) -0.0015(8) 0.0130(10)
C16 0.0172(12) 0.0304(14) 0.0263(11) 0.0009(10) -0.0047(9) 0.0063(11)
C19 0.0243(12) 0.0265(13) 0.0149(9) 0.0009(8) -0.0002(8) 0.0128(11)
C17 0.0196(13) 0.0306(14) 0.0304(12) 0.0054(10) 0.0054(10) 0.0058(11)
C18 0.0234(13) 0.0330(14) 0.0192(10) 0.0059(9) 0.0055(9) 0.0120(11)
C25 0.060(3) 0.102(4) 0.065(2) 0.023(2) 0.0106(19) 0.052(3)
C23 0.085(3) 0.130(5) 0.076(3) -0.047(3) -0.044(3) 0.081(4)
C26 0.068(3) 0.088(3) 0.091(3) -0.044(3) -0.030(2) 0.061(3)
C22 0.102(4) 0.168(6) 0.069(3) 0.041(3) 0.015(3) 0.111(4)
C24 0.042(2) 0.039(2) 0.127(4) -0.005(2) -0.008(2) 0.0149(18)
C21 0.054(3) 0.054(3) 0.147(4) 0.033(3) 0.003(3) 0.038(2)

loop_
_atom_type_symbol
_atom_type_description
_atom_type_scat_dispersion_real
_atom_type_scat_dispersion_imag
_atom_type_scat_source
C C 0.0033 0.0016 'International Tables Vol C Tables 4.2.6.8 and 6.1.1.4'
H H 0.0000 0.0000 'International Tables Vol C Tables 4.2.6.8 and 6.1.1.4'
O O 0.0106 0.0060 'International Tables Vol C Tables 4.2.6.8 and 6.1.1.4'
N N 0.0061 0.0033 'International Tables Vol C Tables 4.2.6.8 and 6.1.1.4'
Mo Mo -1.6832 0.6857 'International Tables Vol C Tables 4.2.6.8 and 6.1.1.4'
S S 0.1246 0.1234 'International Tables Vol C Tables 4.2.6.8 and 6.1.1.4'

loop_
_geom_angle_atom_site_label_1
_geom_angle_atom_site_label_2
_geom_angle_atom_site_label_3
_geom_angle
_geom_angle_site_symmetry_1
_geom_angle_site_symmetry_3
N11 Mo1 N11 87.23(7) 3_665 .
N11 Mo1 N11 87.22(7) 3_665 2_655
N11 Mo1 N11 87.23(7) . 2_655
N11 Mo1 S20 142.46(5) 3_665 .
N11 Mo1 S20 76.18(5) . .
N11 Mo1 S20 124.52(6) 2_655 .
N11 Mo1 S20 124.52(6) 3_665 2_655
N11 Mo1 S20 142.46(5) . 2_655
N11 Mo1 S20 76.18(5) 2_655 2_655
S20 Mo1 S20 85.836(19) . 2_655
N11 Mo1 S20 76.18(5) 3_665 3_665
N11 Mo1 S20 124.52(6) . 3_665
N11 Mo1 S20 142.46(6) 2_655 3_665
S20 Mo1 S20 85.836(19) . 3_665
S20 Mo1 S20 85.835(19) 2_655 3_665
C13 S20 Mo1 98.40(7) . .
C13 N12 N11 114.69(17) . .
C15 O150 H150 105.4(18) . .
N12 N11 Mo1 128.22(12) . .
N12 N11 H11 115.9 . .
Mo1 N11 H11 115.9 . .
N12 C13 C14 118.38(18) . .
N12 C13 S20 119.05(17) . .
C14 C13 S20 122.35(14) . .
C19 C14 C15 117.5(2) . .
C19 C14 C13 120.53(19) . .
C15 C14 C13 121.91(18) . .
O150 C15 C16 117.0(2) . .
O150 C15 C14 122.5(2) . .
C16 C15 C14 120.48(19) . .
C17 C16 C15 120.6(2) . .
C17 C16 H16 119.7 . .
C15 C16 H16 119.7 . .
C18 C19 C14 121.7(2) . .
C18 C19 H19 119.2 . .
C14 C19 H19 119.2 . .
C16 C17 C18 120.0(2) . .
C16 C17 H17 120.0 . .
C18 C17 H17 120.0 . .
C19 C18 C17 119.7(2) . .
C19 C18 H18 120.2 . .
C17 C18 H18 120.2 . .
C24 C25 C26 120.5(4) . .
C24 C25 H25 119.8 . .
C26 C25 H25 119.8 . .
C24 C23 C22 121.5(4) . .
C24 C23 H23 119.2 . .
C22 C23 H23 119.2 . .
C21 C26 C25 118.3(4) . .
C21 C26 H26 120.9 . .
C25 C26 H26 120.9 . .
C23 C22 C21 120.7(4) . .
C23 C22 H22 119.7 . .
C21 C22 H22 119.7 . .
C23 C24 C25 120.0(4) . .
C23 C24 H24 120.0 . .
C25 C24 H24 120.0 . .
C22 C21 C26 119.0(4) . .
C22 C21 H21 120.5 . .
C26 C21 H21 120.5 . .

loop_
_geom_bond_atom_site_label_1
_geom_bond_atom_site_label_2
_geom_bond_distance
_geom_bond_site_symmetry_2
Mo1 N11 1.9943(17) 3_665
Mo1 N11 1.9943(17) .
Mo1 N11 1.9943(17) 2_655
Mo1 S20 2.4190(6) .
Mo1 S20 2.4191(5) 2_655
Mo1 S20 2.4191(5) 3_665
S20 C13 1.722(2) .
N12 C13 1.329(2) .
N12 N11 1.343(2) .
O150 C15 1.362(2) .
O150 H150 0.839(17) .
N11 H11 0.8600 .
C13 C14 1.469(3) .
C14 C19 1.406(3) .
C14 C15 1.412(3) .
C15 C16 1.387(3) .
C16 C17 1.381(3) .
C16 H16 0.9300 .
C19 C18 1.381(3) .
C19 H19 0.9300 .
C17 C18 1.392(3) .
C17 H17 0.9300 .
C18 H18 0.9300 .
C25 C24 1.348(6) .
C25 C26 1.382(6) .
C25 H25 0.9300 .
C23 C24 1.323(6) .
C23 C22 1.327(7) .
C23 H23 0.9300 .
C26 C21 1.374(6) .
C26 H26 0.9300 .
C22 C21 1.367(6) .
C22 H22 0.9300 .
C24 H24 0.9300 .
C21 H21 0.9300 .
